data_7715064
loop_
_publ_author_name
'Guo, Xiaoyu'
'Feng, Yizhen'
'Zhi, Shengjie'
'Fu, Yajie'
'Liu, Yingle'
'Liu, Qiangqiang'
'Gao, Haixiang'

_publ_section_title
;
 Obtaining superior high-density fused-ring energetic materials <i>via</i>
 the introduction of carbonyl, <i>o</i>-NH<sub>2</sub>-NO<sub>2</sub> and
 nitroamino groups.
;
_journal_issue 9
_journal_name_full 'Dalton transactions (Cambridge, England : 2003)'
_journal_page_first 4035
_journal_page_last 4040
_journal_paper_doi 10.1039/d3dt04237e
_journal_volume 53
_journal_year 2024
_chemical_formula_moiety 'C6 H4 N6 O5, H2 O'
_chemical_formula_sum 'C6 H6 N6 O6'
_chemical_formula_weight 258.17
_space_group_crystal_system monoclinic
_space_group_IT_number 14
_space_group_name_Hall '-P 2yn'
_space_group_name_H-M_alt 'P 1 21/n 1'
_atom_sites_solution_hydrogens mixed
_atom_sites_solution_primary dual
_audit_creation_date 2022-10-01
_audit_creation_method
;
Olex2 1.5-beta
(compiled 2021.12.09 svn.r5202d8cf for OlexSys, GUI svn.r6439)
;
_audit_update_record
;
2023-11-07 deposited with the CCDC.	2024-01-30 downloaded from the CCDC.
;
_cell_angle_alpha 90
_cell_angle_beta 97.747(2)
_cell_angle_gamma 90
_cell_formula_units_Z 4
_cell_length_a 9.1700(2)
_cell_length_b 6.5296(2)
_cell_length_c 15.4974(4)
_cell_measurement_reflns_used 2197
_cell_measurement_temperature 170.00(10)
_cell_measurement_theta_max 72.9240
_cell_measurement_theta_min 5.7550
_cell_volume 919.46(4)
_computing_cell_refinement 'CrysAlisPro 1.171.38.43f (Rigaku OD, 2015)'
_computing_data_collection 'CrysAlisPro 1.171.38.43f (Rigaku OD, 2015)'
_computing_data_reduction 'CrysAlisPro 1.171.38.43f (Rigaku OD, 2015)'
_computing_molecular_graphics 'Olex2 1.5-beta (Dolomanov et al., 2009)'
_computing_publication_material 'Olex2 1.5-beta (Dolomanov et al., 2009)'
_computing_structure_refinement 'SHELXL 2017/1 (Sheldrick, 2015)'
_computing_structure_solution 'SHELXT 2014/5 (Sheldrick, 2014)'
_diffrn_ambient_environment N~2~
_diffrn_ambient_temperature 170.00(10)
_diffrn_detector 'CCD plate'
_diffrn_detector_area_resol_mean 5.2684
_diffrn_detector_type AtlasS2
_diffrn_measured_fraction_theta_full 0.999
_diffrn_measured_fraction_theta_max 0.967
_diffrn_measurement_details
;
List of Runs (angles in degrees, time in seconds):

  # Type    Start    End  Width  t~exp~   \w     \q     \k     \f   Frames
#--------------------------------------------------------------------------
  1  \w      8.00  33.00   1.00    1.00    --  -40.73  38.00  30.00   25
  2  \w    -62.00  -7.00   1.00    1.00    --  -40.73  38.00  30.00   55
  3  \w    -61.00  -9.00   1.00    1.00    --  -40.73  77.00  90.00   52
  4  \w     21.00 110.00   1.00    1.00    --   40.73  57.00-180.00   89
  5  \w     34.00  96.00   1.00    1.00    --  106.95 -45.00-120.00   62
  6  \w     91.00 155.00   1.00    1.00    --  106.95  45.00   0.00   64
  7  \w    144.00 171.00   1.00    1.00    --  106.95 125.00   0.00   27
  8  \w     35.00 118.00   1.00    1.00    --  106.95 -45.00 150.00   83
  9  \w     35.00 106.00   1.00    1.00    --  106.95 -95.00 120.00   71
 10  \w     37.00 113.00   1.00    1.00    --  106.95-125.00  60.00   76
;
_diffrn_measurement_device 'four-circle diffractometer'
_diffrn_measurement_device_type 'SuperNova, Dual, Cu at zero, AtlasS2'
_diffrn_measurement_method '\w scans'
_diffrn_orient_matrix_type 'CrysAlisPro convention (1999,Acta A55,543-557)'
_diffrn_orient_matrix_UB_11 0.0943627000
_diffrn_orient_matrix_UB_12 0.1060854000
_diffrn_orient_matrix_UB_13 -0.0619351000
_diffrn_orient_matrix_UB_21 0.0191479000
_diffrn_orient_matrix_UB_22 -0.2063224000
_diffrn_orient_matrix_UB_23 -0.0454490000
_diffrn_orient_matrix_UB_31 -0.1394905000
_diffrn_orient_matrix_UB_32 0.0432852000
_diffrn_orient_matrix_UB_33 -0.0645198000
_diffrn_radiation_monochromator mirror
_diffrn_radiation_probe x-ray
_diffrn_radiation_type 'Cu K\a'
_diffrn_radiation_wavelength 1.54184
_diffrn_reflns_av_R_equivalents 0.0208
_diffrn_reflns_av_unetI/netI 0.0234
_diffrn_reflns_Laue_measured_fraction_full 0.999
_diffrn_reflns_Laue_measured_fraction_max 0.967
_diffrn_reflns_limit_h_max 7
_diffrn_reflns_limit_h_min -11
_diffrn_reflns_limit_k_max 7
_diffrn_reflns_limit_k_min -7
_diffrn_reflns_limit_l_max 17
_diffrn_reflns_limit_l_min -18
_diffrn_reflns_number 3074
_diffrn_reflns_point_group_measured_fraction_full 0.999
_diffrn_reflns_point_group_measured_fraction_max 0.967
_diffrn_reflns_theta_full 67.684
_diffrn_reflns_theta_max 73.046
_diffrn_reflns_theta_min 5.312
_diffrn_source 'micro-focus sealed X-ray tube'
_diffrn_source_type 'SuperNova (Cu) X-ray Source'
_exptl_absorpt_coefficient_mu 1.481
_exptl_absorpt_correction_T_max 1.00000
_exptl_absorpt_correction_T_min 0.63762
_exptl_absorpt_correction_type multi-scan
_exptl_absorpt_process_details
;
CrysAlisPro 1.171.38.43f (Rigaku Oxford Diffraction, 2015)
Empirical absorption correction using spherical harmonics,
 implemented in SCALE3 ABSPACK scaling algorithm.
;
_exptl_crystal_colour 'light yellow'
_exptl_crystal_density_diffrn 1.865
_exptl_crystal_description block
_exptl_crystal_F_000 528
_exptl_crystal_size_max 0.15
_exptl_crystal_size_mid 0.12
_exptl_crystal_size_min 0.11
_refine_diff_density_max 0.303
_refine_diff_density_min -0.206
_refine_diff_density_rms 0.064
_refine_ls_extinction_coef 0.0040(5)
_refine_ls_extinction_expression Fc^*^=kFc[1+0.001xFc^2^\l^3^/sin(2\q)]^-1/4^
_refine_ls_extinction_method 'SHELXL-2017/1 (Sheldrick 2017)'
_refine_ls_goodness_of_fit_ref 1.042
_refine_ls_hydrogen_treatment mixed
_refine_ls_matrix_type full
_refine_ls_number_parameters 175
_refine_ls_number_reflns 1769
_refine_ls_number_restraints 0
_refine_ls_restrained_S_all 1.042
_refine_ls_R_factor_all 0.0383
_refine_ls_R_factor_gt 0.0351
_refine_ls_shift/su_max 0.000
_refine_ls_shift/su_mean 0.000
_refine_ls_structure_factor_coef Fsqd
_refine_ls_weighting_details 'w=1/[\s^2^(Fo^2^)+(0.0501P)^2^+0.3480P] where P=(Fo^2^+2Fc^2^)/3'
_refine_ls_weighting_scheme calc
_refine_ls_wR_factor_gt 0.0921
_refine_ls_wR_factor_ref 0.0952
_reflns_Friedel_coverage 0.000
_reflns_number_gt 1612
_reflns_number_total 1769
_reflns_threshold_expression 'I > 2\s(I)'
_cod_data_source_file d3dt04237e2.cif
_cod_data_source_block 0927-1
_cod_depositor_comments 'Adding full bibliography for 7715064--7715066.cif.'
_cod_database_code 7715064
_shelx_shelxl_version_number 2017/1
_shelx_space_group_comment
;
The symmetry employed for this shelxl refinement is uniquely defined
by the following loop, which should always be used as a source of
symmetry information in preference to the above space-group names.
They are only intended as comments.
;
_olex2_refinement_description
;
1. Fixed Uiso
 At 1.2 times of:
  All C(H) groups, All N(H) groups
 At 1.5 times of:
  All O(H,H) groups
2.a Free rotating group:
 O6(H6A,H6B)
2.b Aromatic/amide H refined with riding coordinates:
 N4(H4), C1(H1)
;
_olex2_submission_special_instructions 'No special instructions were received'
_oxdiff_exptl_absorpt_empirical_details
;
Empirical correction (ABSPACK) includes:
- Absorption correction using spherical harmonics
- Frame scaling
;
_oxdiff_exptl_absorpt_empirical_full_max 1.800
_oxdiff_exptl_absorpt_empirical_full_min 0.557

loop_
_space_group_symop_operation_xyz
'x, y, z'
'-x+1/2, y+1/2, -z+1/2'
'-x, -y, -z'
'x-1/2, -y-1/2, z-1/2'

loop_
_atom_site_label
_atom_site_type_symbol
_atom_site_fract_x
_atom_site_fract_y
_atom_site_fract_z
_atom_site_U_iso_or_equiv
_atom_site_adp_type
_atom_site_occupancy
_atom_site_site_symmetry_order
_atom_site_calc_flag
_atom_site_refinement_flags_posn
_atom_site_refinement_flags_adp
_atom_site_refinement_flags_occupancy
_atom_site_disorder_assembly
_atom_site_disorder_group
O1 O 0.35624(13) 0.86167(18) 0.23950(7) 0.0301(3) Uani 1 1 d . . . . .
O2 O 0.45689(12) 0.58470(17) 0.29784(7) 0.0280(3) Uani 1 1 d . . . . .
O3 O 0.39073(12) 0.16023(18) 0.54416(7) 0.0289(3) Uani 1 1 d . . . . .
O4 O 0.24188(17) 0.1442(2) 0.67781(10) 0.0527(4) Uani 1 1 d . . . . .
O5 O 0.07919(13) 0.37404(18) 0.69201(7) 0.0298(3) Uani 1 1 d . . . . .
N1 N 0.37225(13) 0.73139(19) 0.29784(8) 0.0217(3) Uani 1 1 d . . . . .
N2 N 0.13370(14) 0.8798(2) 0.45395(8) 0.0238(3) Uani 1 1 d . . . . .
N3 N 0.18682(13) 0.68933(19) 0.48310(8) 0.0193(3) Uani 1 1 d . . . . .
N4 N 0.34313(13) 0.42416(19) 0.45316(8) 0.0210(3) Uani 1 1 d . . . . .
H4 H 0.399979 0.369432 0.417926 0.025 Uiso 1 1 calc R U . . .
N5 N 0.05976(15) 0.7082(2) 0.59923(9) 0.0254(3) Uani 1 1 d . . . . .
H5A H 0.037(2) 0.829(3) 0.5796(13) 0.033(5) Uiso 1 1 d . . . . .
H5B H 0.037(2) 0.660(3) 0.6458(14) 0.041(6) Uiso 1 1 d . . . . .
N6 N 0.17892(14) 0.3022(2) 0.65374(8) 0.0245(3) Uani 1 1 d . . . . .
C1 C 0.19657(17) 0.9117(2) 0.38410(10) 0.0239(3) Uani 1 1 d . . . . .
H1 H 0.181555 1.031124 0.349000 0.029 Uiso 1 1 calc R U . . .
C2 C 0.28866(15) 0.7492(2) 0.36709(9) 0.0203(3) Uani 1 1 d . . . . .
C3 C 0.28131(15) 0.6072(2) 0.43252(9) 0.0190(3) Uani 1 1 d . . . . .
C4 C 0.32084(16) 0.3173(2) 0.52818(9) 0.0215(3) Uani 1 1 d . . . . .
C5 C 0.21428(16) 0.4083(2) 0.57889(9) 0.0207(3) Uani 1 1 d . . . . .
C6 C 0.15014(15) 0.6003(2) 0.55845(9) 0.0193(3) Uani 1 1 d . . . . .
O6 O 0.54659(13) 0.21151(18) 0.37593(7) 0.0298(3) Uani 1 1 d G . . . .
H6A H 0.572151 0.092249 0.394090 0.045 Uiso 1 1 d G U . . .
H6B H 0.557081 0.210004 0.322277 0.045 Uiso 1 1 d G U . . .

loop_
_atom_site_aniso_label
_atom_site_aniso_U_11
_atom_site_aniso_U_22
_atom_site_aniso_U_33
_atom_site_aniso_U_23
_atom_site_aniso_U_13
_atom_site_aniso_U_12
O1 0.0389(6) 0.0296(6) 0.0249(6) 0.0081(5) 0.0155(5) 0.0033(5)
O2 0.0295(6) 0.0295(6) 0.0272(6) -0.0007(5) 0.0118(5) 0.0068(4)
O3 0.0341(6) 0.0259(6) 0.0282(6) 0.0048(5) 0.0096(5) 0.0100(5)
O4 0.0659(9) 0.0451(8) 0.0550(9) 0.0300(7) 0.0370(7) 0.0276(7)
O5 0.0368(6) 0.0313(6) 0.0247(6) 0.0021(5) 0.0170(5) 0.0022(5)
N1 0.0237(6) 0.0235(7) 0.0191(6) -0.0006(5) 0.0075(5) -0.0014(5)
N2 0.0288(7) 0.0213(7) 0.0225(7) 0.0028(5) 0.0078(5) 0.0056(5)
N3 0.0224(6) 0.0194(6) 0.0175(6) 0.0008(5) 0.0076(5) 0.0033(5)
N4 0.0234(6) 0.0219(6) 0.0192(6) 0.0002(5) 0.0083(5) 0.0044(5)
N5 0.0322(7) 0.0239(7) 0.0230(7) 0.0019(5) 0.0147(5) 0.0053(5)
N6 0.0273(6) 0.0243(7) 0.0231(7) 0.0027(5) 0.0082(5) 0.0006(5)
C1 0.0280(7) 0.0229(8) 0.0220(7) 0.0023(6) 0.0080(6) 0.0035(6)
C2 0.0211(7) 0.0231(7) 0.0177(7) 0.0002(5) 0.0061(5) 0.0008(5)
C3 0.0183(7) 0.0216(7) 0.0177(7) -0.0023(5) 0.0046(5) -0.0007(5)
C4 0.0234(7) 0.0215(7) 0.0198(7) -0.0001(6) 0.0041(6) -0.0004(6)
C5 0.0231(7) 0.0223(8) 0.0178(7) 0.0013(6) 0.0067(5) -0.0007(5)
C6 0.0196(7) 0.0222(7) 0.0167(7) -0.0013(5) 0.0048(5) -0.0022(5)
O6 0.0414(7) 0.0261(6) 0.0248(6) 0.0021(5) 0.0149(5) 0.0099(5)

loop_
_atom_type_symbol
_atom_type_description
_atom_type_scat_dispersion_real
_atom_type_scat_dispersion_imag
_atom_type_scat_source
C C 0.0181 0.0091 'International Tables Vol C Tables 4.2.6.8 and 6.1.1.4'
H H 0.0000 0.0000 'International Tables Vol C Tables 4.2.6.8 and 6.1.1.4'
N N 0.0311 0.0180 'International Tables Vol C Tables 4.2.6.8 and 6.1.1.4'
O O 0.0492 0.0322 'International Tables Vol C Tables 4.2.6.8 and 6.1.1.4'

loop_
_geom_angle_atom_site_label_1
_geom_angle_atom_site_label_2
_geom_angle_atom_site_label_3
_geom_angle
_geom_angle_site_symmetry_1
_geom_angle_site_symmetry_3
_geom_angle_publ_flag
O1 N1 C2 118.60(12) . . ?
O2 N1 O1 123.21(12) . . ?
O2 N1 C2 118.18(12) . . ?
C1 N2 N3 103.72(12) . . ?
C3 N3 N2 112.94(12) . . ?
C3 N3 C6 124.63(13) . . ?
C6 N3 N2 122.38(12) . . ?
C3 N4 H4 118.7 . . ?
C3 N4 C4 122.63(12) . . ?
C4 N4 H4 118.7 . . ?
H5A N5 H5B 125(2) . . ?
C6 N5 H5A 117.3(14) . . ?
C6 N5 H5B 117.2(15) . . ?
O4 N6 O5 121.44(13) . . ?
O4 N6 C5 120.74(13) . . ?
O5 N6 C5 117.79(13) . . ?
N2 C1 H1 123.9 . . ?
N2 C1 C2 112.20(14) . . ?
C2 C1 H1 123.9 . . ?
C1 C2 N1 127.58(14) . . ?
C3 C2 N1 126.20(13) . . ?
C3 C2 C1 106.22(13) . . ?
N3 C3 C2 104.92(12) . . ?
N4 C3 N3 119.78(13) . . ?
N4 C3 C2 135.30(13) . . ?
O3 C4 N4 117.31(13) . . ?
O3 C4 C5 127.26(14) . . ?
N4 C4 C5 115.43(13) . . ?
N6 C5 C4 118.85(13) . . ?
C6 C5 N6 118.92(13) . . ?
C6 C5 C4 122.17(13) . . ?
N3 C6 C5 115.04(13) . . ?
N5 C6 N3 114.89(14) . . ?
N5 C6 C5 130.06(14) . . ?
H6A O6 H6B 104.5 . . ?

loop_
_geom_bond_atom_site_label_1
_geom_bond_atom_site_label_2
_geom_bond_distance
_geom_bond_site_symmetry_2
_geom_bond_publ_flag
O1 N1 1.2357(17) . ?
O2 N1 1.2328(16) . ?
O3 C4 1.2172(18) . ?
O4 N6 1.2161(18) . ?
O5 N6 1.2468(17) . ?
N1 C2 1.4052(18) . ?
N2 N3 1.3888(17) . ?
N2 C1 1.310(2) . ?
N3 C3 1.3549(18) . ?
N3 C6 1.3857(18) . ?
N4 H4 0.8800 . ?
N4 C3 1.3430(19) . ?
N4 C4 1.3943(19) . ?
N5 H5A 0.86(2) . ?
N5 H5B 0.84(2) . ?
N5 C6 1.3132(19) . ?
N6 C5 1.4254(19) . ?
C1 H1 0.9500 . ?
C1 C2 1.403(2) . ?
C2 C3 1.382(2) . ?
C4 C5 1.460(2) . ?
C5 C6 1.403(2) . ?
O6 H6A 0.8502 . ?
O6 H6B 0.8499 . ?

loop_
_geom_torsion_atom_site_label_1
_geom_torsion_atom_site_label_2
_geom_torsion_atom_site_label_3
_geom_torsion_atom_site_label_4
_geom_torsion
_geom_torsion_site_symmetry_1
_geom_torsion_site_symmetry_2
_geom_torsion_site_symmetry_3
_geom_torsion_site_symmetry_4
_geom_torsion_publ_flag
O1 N1 C2 C1 -7.1(2) . . . . ?
O1 N1 C2 C3 172.87(14) . . . . ?
O2 N1 C2 C1 173.78(14) . . . . ?
O2 N1 C2 C3 -6.3(2) . . . . ?
O3 C4 C5 N6 -3.3(2) . . . . ?
O3 C4 C5 C6 174.00(15) . . . . ?
O4 N6 C5 C4 3.9(2) . . . . ?
O4 N6 C5 C6 -173.57(15) . . . . ?
O5 N6 C5 C4 -174.35(13) . . . . ?
O5 N6 C5 C6 8.2(2) . . . . ?
N1 C2 C3 N3 -179.37(13) . . . . ?
N1 C2 C3 N4 0.7(3) . . . . ?
N2 N3 C3 N4 179.25(12) . . . . ?
N2 N3 C3 C2 -0.71(16) . . . . ?
N2 N3 C6 N5 1.0(2) . . . . ?
N2 N3 C6 C5 -179.50(12) . . . . ?
N2 C1 C2 N1 179.66(14) . . . . ?
N2 C1 C2 C3 -0.28(18) . . . . ?
N3 N2 C1 C2 -0.14(17) . . . . ?
N4 C4 C5 N6 176.39(12) . . . . ?
N4 C4 C5 C6 -6.3(2) . . . . ?
N6 C5 C6 N3 -177.97(12) . . . . ?
N6 C5 C6 N5 1.4(2) . . . . ?
C1 N2 N3 C3 0.54(16) . . . . ?
C1 N2 N3 C6 177.90(13) . . . . ?
C1 C2 C3 N3 0.58(16) . . . . ?
C1 C2 C3 N4 -179.37(16) . . . . ?
C3 N3 C6 N5 178.05(13) . . . . ?
C3 N3 C6 C5 -2.5(2) . . . . ?
C3 N4 C4 O3 -174.57(13) . . . . ?
C3 N4 C4 C5 5.7(2) . . . . ?
C4 N4 C3 N3 -3.7(2) . . . . ?
C4 N4 C3 C2 176.24(15) . . . . ?
C4 C5 C6 N3 4.7(2) . . . . ?
C4 C5 C6 N5 -175.92(15) . . . . ?
C6 N3 C3 N4 2.0(2) . . . . ?
C6 N3 C3 C2 -178.00(13) . . . . ?
